data_7707316
loop_
_publ_author_name
'Li, Han-Ying'
'Lii, Kwang-Hwa'

_publ_section_title
;
 Hydrothermal synthesis, crystal structures, and X-ray photoelectron
 spectroscopy of lead tellurium(IV) and tellurium(VI) oxycompounds:
 Ba<sub>3</sub>PbTe<sub>6</sub>O<sub>16</sub> and
 Na<sub>2</sub>Pb<sub>9</sub>(\m<sub>6</sub>-O)<sub>2</sub>(Te<sub>2</sub>O<sub>10</sub>)<sub>2</sub>.
;
_journal_issue 23
_journal_name_full 'Dalton transactions (Cambridge, England : 2003)'
_journal_page_first 8189
_journal_page_last 8195
_journal_paper_doi 10.1039/d1dt00566a
_journal_volume 50
_journal_year 2021
_chemical_formula_sum 'Na2 O22 Pb9 Te4'
_chemical_formula_weight 2773.09
_chemical_name_systematic Na2Pb9Te4O22
_space_group_crystal_system orthorhombic
_space_group_IT_number 63
_space_group_name_Hall '-C 2c 2'
_space_group_name_H-M_alt 'C m c m'
_atom_sites_solution_hydrogens none
_atom_sites_solution_primary direct
_atom_sites_solution_secondary difmap
_audit_creation_method SHELXL-2017/1
_audit_update_record
;
2021-02-05 deposited with the CCDC.	2021-05-04 downloaded from the CCDC.
;
_cell_angle_alpha 90
_cell_angle_beta 90
_cell_angle_gamma 90
_cell_formula_units_Z 2
_cell_length_a 8.9630(2)
_cell_length_b 11.3476(3)
_cell_length_c 11.2907(3)
_cell_measurement_reflns_used 3126
_cell_measurement_temperature 296(2)
_cell_measurement_theta_max 28.26
_cell_measurement_theta_min 2.90
_cell_volume 1148.36(5)
_computing_molecular_graphics Diamond
_computing_structure_refinement 'SHELXL-2017/1 (Sheldrick, 2017)'
_computing_structure_solution 'SHELXT 2014/5 (Sheldrick, 2014)'
_diffrn_ambient_temperature 296(2)
_diffrn_measured_fraction_theta_full 0.995
_diffrn_measured_fraction_theta_max 0.996
_diffrn_measurement_device_type 'Bruker D8 QUEST CMOS PHOTON II KAPPA diffractometer'
_diffrn_measurement_method '\f and \w scans'
_diffrn_radiation_monochromator graphite
_diffrn_radiation_type MoK\a
_diffrn_radiation_wavelength 0.71073
_diffrn_reflns_av_R_equivalents 0.0434
_diffrn_reflns_av_unetI/netI 0.0270
_diffrn_reflns_Laue_measured_fraction_full 0.995
_diffrn_reflns_Laue_measured_fraction_max 0.996
_diffrn_reflns_limit_h_max 11
_diffrn_reflns_limit_h_min -11
_diffrn_reflns_limit_k_max 14
_diffrn_reflns_limit_k_min -15
_diffrn_reflns_limit_l_max 14
_diffrn_reflns_limit_l_min -15
_diffrn_reflns_number 5467
_diffrn_reflns_point_group_measured_fraction_full 0.995
_diffrn_reflns_point_group_measured_fraction_max 0.996
_diffrn_reflns_theta_full 25.242
_diffrn_reflns_theta_max 28.28
_diffrn_reflns_theta_min 2.90
_diffrn_source 'fine-focus sealed tube'
_exptl_absorpt_coefficient_mu 70.829
_exptl_absorpt_correction_T_max 0.3907
_exptl_absorpt_correction_T_min 0.1005
_exptl_absorpt_correction_type 'Numerical Mu Calculated'
_exptl_crystal_colour 'light yellow'
_exptl_crystal_density_diffrn 8.020
_exptl_crystal_density_method 'not measured'
_exptl_crystal_description block
_exptl_crystal_F_000 2288
_exptl_crystal_size_max 0.120
_exptl_crystal_size_mid 0.113
_exptl_crystal_size_min 0.047
_refine_diff_density_max 6.751
_refine_diff_density_min -3.817
_refine_diff_density_rms 0.543
_refine_ls_extinction_method none
_refine_ls_goodness_of_fit_ref 1.125
_refine_ls_hydrogen_treatment none
_refine_ls_matrix_type full
_refine_ls_number_parameters 54
_refine_ls_number_reflns 798
_refine_ls_number_restraints 0
_refine_ls_restrained_S_all 1.125
_refine_ls_R_factor_all 0.0369
_refine_ls_R_factor_gt 0.0355
_refine_ls_shift/su_max 0.000
_refine_ls_shift/su_mean 0.000
_refine_ls_structure_factor_coef Fsqd
_refine_ls_weighting_details 'w=1/[\s^2^(Fo^2^)+(0.0414P)^2^+159.3967P] where P=(Fo^2^+2Fc^2^)/3'
_refine_ls_weighting_scheme calc
_refine_ls_wR_factor_gt 0.0985
_refine_ls_wR_factor_ref 0.0993
_reflns_Friedel_coverage 0.000
_reflns_number_gt 769
_reflns_number_total 798
_reflns_threshold_expression >2sigma(I)
_cod_data_source_file d1dt00566a2.cif
_cod_data_source_block NPTO
_cod_depositor_comments 'Adding full bibliography for 7707315--7707316.cif.'
_cod_database_code 7707316
_shelx_shelxl_version_number 2017/1
_shelx_space_group_comment
;
The symmetry employed for this shelxl refinement is uniquely defined
by the following loop, which should always be used as a source of
symmetry information in preference to the above space-group names.
They are only intended as comments.
;

loop_
_space_group_symop_operation_xyz
'x, y, z'
'-x, -y, z+1/2'
'-x, y, -z+1/2'
'x, -y, -z'
'x+1/2, y+1/2, z'
'-x+1/2, -y+1/2, z+1/2'
'-x+1/2, y+1/2, -z+1/2'
'x+1/2, -y+1/2, -z'
'-x, -y, -z'
'x, y, -z-1/2'
'x, -y, z-1/2'
'-x, y, z'
'-x+1/2, -y+1/2, -z'
'x+1/2, y+1/2, -z-1/2'
'x+1/2, -y+1/2, z-1/2'
'-x+1/2, y+1/2, z'

loop_
_atom_site_label
_atom_site_type_symbol
_atom_site_fract_x
_atom_site_fract_y
_atom_site_fract_z
_atom_site_U_iso_or_equiv
_atom_site_adp_type
_atom_site_occupancy
_atom_site_site_symmetry_order
_atom_site_calc_flag
_atom_site_refinement_flags_posn
_atom_site_refinement_flags_adp
_atom_site_refinement_flags_occupancy
_atom_site_disorder_assembly
_atom_site_disorder_group
Na1 Na 0.500000 0.5797(9) 0.750000 0.0118(19) Uani 1 4 d S T P . .
Pb1 Pb 0.500000 0.78154(6) 0.52035(7) 0.0173(2) Uani 1 2 d S T P . .
Pb2 Pb 0.000000 0.49823(9) 0.250000 0.0221(3) Uani 1 4 d S T P . .
Pb3 Pb 0.26084(11) 0.71735(9) 0.250000 0.0191(3) Uani 0.75 2 d S T P . .
Te1 Te 0.32339(11) 0.500000 0.500000 0.0042(2) Uani 1 2 d S T P . .
O1 O 0.500000 0.4375(10) 0.5932(10) 0.007(2) Uani 1 2 d S T P . .
O2 O 0.3302(9) 0.6409(7) 0.5934(8) 0.0102(16) Uani 1 1 d . . . . .
O3 O 0.1895(9) 0.5695(7) 0.3915(7) 0.0104(16) Uani 1 1 d . . . . .
O4 O 0.000000 0.6966(16) 0.250000 0.014(4) Uani 1 4 d S T P . .

loop_
_atom_site_aniso_label
_atom_site_aniso_U_11
_atom_site_aniso_U_22
_atom_site_aniso_U_33
_atom_site_aniso_U_23
_atom_site_aniso_U_13
_atom_site_aniso_U_12
Na1 0.019(5) 0.010(4) 0.007(4) 0.000 0.000 0.000
Pb1 0.0200(4) 0.0101(3) 0.0219(4) 0.0005(3) 0.000 0.000
Pb2 0.0422(7) 0.0093(5) 0.0148(5) 0.000 0.000 0.000
Pb3 0.0137(4) 0.0240(5) 0.0197(5) 0.000 0.000 -0.0012(4)
Te1 0.0045(5) 0.0045(4) 0.0035(4) -0.0008(3) 0.000 0.000
O1 0.007(5) 0.003(5) 0.009(5) -0.002(4) 0.000 0.000
O2 0.013(4) 0.006(4) 0.012(4) -0.004(3) 0.002(3) 0.002(3)
O3 0.010(4) 0.012(4) 0.009(4) 0.002(3) -0.002(3) 0.003(3)
O4 0.018(9) 0.009(8) 0.013(8) 0.000 0.000 0.000

loop_
_atom_type_symbol
_atom_type_description
_atom_type_scat_dispersion_real
_atom_type_scat_dispersion_imag
_atom_type_scat_source
Na Na 0.0362 0.0249 'International Tables Vol C Tables 4.2.6.8 and 6.1.1.4'
O O 0.0106 0.0060 'International Tables Vol C Tables 4.2.6.8 and 6.1.1.4'
Pb Pb -3.3944 10.1111 'International Tables Vol C Tables 4.2.6.8 and 6.1.1.4'
Te Te -0.5308 1.6751 'International Tables Vol C Tables 4.2.6.8 and 6.1.1.4'

loop_
_geom_angle_atom_site_label_1
_geom_angle_atom_site_label_2
_geom_angle_atom_site_label_3
_geom_angle
_geom_angle_site_symmetry_1
_geom_angle_site_symmetry_3
_geom_angle_publ_flag
O1 Na1 O1 95.3(6) . 10_557 ?
O1 Na1 O2 136.8(3) . 3_656 ?
O1 Na1 O2 69.8(3) 10_557 3_656 ?
O1 Na1 O2 69.8(3) . . ?
O1 Na1 O2 136.8(3) 10_557 . ?
O2 Na1 O2 146.8(6) 3_656 . ?
O1 Na1 O2 136.8(3) . 10_557 ?
O1 Na1 O2 69.8(3) 10_557 10_557 ?
O2 Na1 O2 77.4(4) 3_656 10_557 ?
O2 Na1 O2 93.2(4) . 10_557 ?
O1 Na1 O2 69.8(3) . 12_655 ?
O1 Na1 O2 136.8(3) 10_557 12_655 ?
O2 Na1 O2 93.2(4) 3_656 12_655 ?
O2 Na1 O2 77.4(4) . 12_655 ?
O2 Na1 O2 146.8(6) 10_557 12_655 ?
O1 Na1 O4 132.4(3) . 13_566 ?
O1 Na1 O4 132.4(3) 10_557 13_566 ?
O2 Na1 O4 73.4(3) 3_656 13_566 ?
O2 Na1 O4 73.4(3) . 13_566 ?
O2 Na1 O4 73.4(3) 10_557 13_566 ?
O2 Na1 O4 73.4(3) 12_655 13_566 ?
O1 Na1 Pb3 118.21(17) . 15_566 ?
O1 Na1 Pb3 118.21(17) 10_557 15_566 ?
O2 Na1 Pb3 49.8(2) 3_656 15_566 ?
O2 Na1 Pb3 104.2(3) . 15_566 ?
O2 Na1 Pb3 104.2(3) 10_557 15_566 ?
O2 Na1 Pb3 49.8(2) 12_655 15_566 ?
O4 Na1 Pb3 45.44(12) 13_566 15_566 ?
O1 Na1 Pb3 118.21(16) . 13_566 ?
O1 Na1 Pb3 118.21(16) 10_557 13_566 ?
O2 Na1 Pb3 104.2(3) 3_656 13_566 ?
O2 Na1 Pb3 49.8(2) . 13_566 ?
O2 Na1 Pb3 49.8(2) 10_557 13_566 ?
O2 Na1 Pb3 104.2(3) 12_655 13_566 ?
O4 Na1 Pb3 45.44(12) 13_566 13_566 ?
Pb3 Na1 Pb3 90.9(2) 15_566 13_566 ?
O1 Na1 Te1 116.1(4) . 2_665 ?
O1 Na1 Te1 36.66(17) 10_557 2_665 ?
O2 Na1 Te1 34.12(19) 3_656 2_665 ?
O2 Na1 Te1 169.0(2) . 2_665 ?
O2 Na1 Te1 76.18(19) 10_557 2_665 ?
O2 Na1 Te1 113.1(2) 12_655 2_665 ?
O4 Na1 Te1 105.62(16) 13_566 2_665 ?
Pb3 Na1 Te1 81.57(6) 15_566 2_665 ?
Pb3 Na1 Te1 121.64(13) 13_566 2_665 ?
O1 Na1 Te1 36.66(17) . 9_666 ?
O1 Na1 Te1 116.1(4) 10_557 9_666 ?
O2 Na1 Te1 113.1(2) 3_656 9_666 ?
O2 Na1 Te1 76.18(19) . 9_666 ?
O2 Na1 Te1 169.0(2) 10_557 9_666 ?
O2 Na1 Te1 34.12(19) 12_655 9_666 ?
O4 Na1 Te1 105.62(16) 13_566 9_666 ?
Pb3 Na1 Te1 81.57(6) 15_566 9_666 ?
Pb3 Na1 Te1 121.64(13) 13_566 9_666 ?
Te1 Na1 Te1 114.28(14) 2_665 9_666 ?
O1 Na1 Te1 116.1(4) . 10_557 ?
O1 Na1 Te1 36.66(17) 10_557 10_557 ?
O2 Na1 Te1 76.2(2) 3_656 10_557 ?
O2 Na1 Te1 113.1(2) . 10_557 ?
O2 Na1 Te1 34.12(19) 10_557 10_557 ?
O2 Na1 Te1 169.0(2) 12_655 10_557 ?
O4 Na1 Te1 105.62(16) 13_566 10_557 ?
Pb3 Na1 Te1 121.64(13) 15_566 10_557 ?
Pb3 Na1 Te1 81.57(6) 13_566 10_557 ?
Te1 Na1 Te1 56.21(6) 2_665 10_557 ?
Te1 Na1 Te1 148.8(3) 9_666 10_557 ?
O2 Pb1 O2 80.5(4) . 12_655 ?
O2 Pb1 O3 136.9(3) . 8_566 ?
O2 Pb1 O3 83.3(3) 12_655 8_566 ?
O2 Pb1 O3 83.3(3) . 13_566 ?
O2 Pb1 O3 136.9(3) 12_655 13_566 ?
O3 Pb1 O3 81.8(4) 8_566 13_566 ?
O2 Pb1 O4 73.5(4) . 13_566 ?
O2 Pb1 O4 73.5(4) 12_655 13_566 ?
O3 Pb1 O4 63.7(3) 8_566 13_566 ?
O3 Pb1 O4 63.7(3) 13_566 13_566 ?
O2 Pb1 Na1 44.7(2) . . ?
O2 Pb1 Na1 44.7(2) 12_655 . ?
O3 Pb1 Na1 98.3(2) 8_566 . ?
O3 Pb1 Na1 98.3(2) 13_566 . ?
O4 Pb1 Na1 46.9(4) 13_566 . ?
O2 Pb1 Pb3 100.1(2) . 15_566 ?
O2 Pb1 Pb3 46.3(2) 12_655 15_566 ?
O3 Pb1 Pb3 43.49(19) 8_566 15_566 ?
O3 Pb1 Pb3 98.70(19) 13_566 15_566 ?
O4 Pb1 Pb3 42.30(4) 13_566 15_566 ?
Na1 Pb1 Pb3 56.34(8) . 15_566 ?
O2 Pb1 Pb3 46.3(2) . 13_566 ?
O2 Pb1 Pb3 100.1(2) 12_655 13_566 ?
O3 Pb1 Pb3 98.70(19) 8_566 13_566 ?
O3 Pb1 Pb3 43.49(19) 13_566 13_566 ?
O4 Pb1 Pb3 42.30(4) 13_566 13_566 ?
Na1 Pb1 Pb3 56.34(8) . 13_566 ?
Pb3 Pb1 Pb3 84.08(3) 15_566 13_566 ?
O2 Pb1 Pb2 102.6(2) . 13_566 ?
O2 Pb1 Pb2 102.6(2) 12_655 13_566 ?
O3 Pb1 Pb2 43.27(19) 8_566 13_566 ?
O3 Pb1 Pb2 43.27(19) 13_566 13_566 ?
O4 Pb1 Pb2 38.5(4) 13_566 13_566 ?
Na1 Pb1 Pb2 85.39(13) . 13_566 ?
Pb3 Pb1 Pb2 57.50(2) 15_566 13_566 ?
Pb3 Pb1 Pb2 57.50(2) 13_566 13_566 ?
O4 Pb2 O3 70.9(2) . . ?
O4 Pb2 O3 70.88(19) . 3 ?
O3 Pb2 O3 141.8(4) . 3 ?
O4 Pb2 O3 70.9(2) . 10_556 ?
O3 Pb2 O3 80.7(4) . 10_556 ?
O3 Pb2 O3 87.0(4) 3 10_556 ?
O4 Pb2 O3 70.88(19) . 12 ?
O3 Pb2 O3 87.0(4) . 12 ?
O3 Pb2 O3 80.7(4) 3 12 ?
O3 Pb2 O3 141.8(4) 10_556 12 ?
O4 Pb2 Pb3 43.24(2) . 3 ?
O3 Pb2 Pb3 103.5(2) . 3 ?
O3 Pb2 Pb3 44.76(19) 3 3 ?
O3 Pb2 Pb3 103.5(2) 10_556 3 ?
O3 Pb2 Pb3 44.76(19) 12 3 ?
O4 Pb2 Pb1 46.054(16) . 13_566 ?
O3 Pb2 Pb1 46.1(2) . 13_566 ?
O3 Pb2 Pb1 103.8(2) 3 13_566 ?
O3 Pb2 Pb1 103.8(2) 10_556 13_566 ?
O3 Pb2 Pb1 46.1(2) 12 13_566 ?
Pb3 Pb2 Pb1 59.630(18) 3 13_566 ?
O4 Pb2 Pb1 46.054(16) . 6_564 ?
O3 Pb2 Pb1 103.8(2) . 6_564 ?
O3 Pb2 Pb1 46.1(2) 3 6_564 ?
O3 Pb2 Pb1 46.1(2) 10_556 6_564 ?
O3 Pb2 Pb1 103.8(2) 12 6_564 ?
Pb3 Pb2 Pb1 59.630(18) 3 6_564 ?
Pb1 Pb2 Pb1 92.11(3) 13_566 6_564 ?
O4 Pb3 O3 70.5(4) . 10_556 ?
O4 Pb3 O3 70.5(4) . . ?
O3 Pb3 O3 83.3(4) 10_556 . ?
O4 Pb3 O2 75.1(4) . 13_566 ?
O3 Pb3 O2 145.5(3) 10_556 13_566 ?
O3 Pb3 O2 83.9(3) . 13_566 ?
O4 Pb3 O2 75.1(4) . 6_564 ?
O3 Pb3 O2 83.9(3) 10_556 6_564 ?
O3 Pb3 O2 145.5(3) . 6_564 ?
O2 Pb3 O2 88.9(4) 13_566 6_564 ?
O4 Pb3 Na1 50.3(4) . 13_566 ?
O3 Pb3 Na1 107.5(2) 10_556 13_566 ?
O3 Pb3 Na1 107.5(2) . 13_566 ?
O2 Pb3 Na1 47.4(2) 13_566 13_566 ?
O2 Pb3 Na1 47.4(2) 6_564 13_566 ?
O4 Pb3 Pb1 48.25(4) . 6_564 ?
O3 Pb3 Pb1 48.0(2) 10_556 6_564 ?
O3 Pb3 Pb1 108.6(2) . 6_564 ?
O2 Pb3 Pb1 107.5(2) 13_566 6_564 ?
O2 Pb3 Pb1 42.38(19) 6_564 6_564 ?
Na1 Pb3 Pb1 61.34(7) 13_566 6_564 ?
O4 Pb3 Pb1 48.25(4) . 13_566 ?
O3 Pb3 Pb1 108.6(2) 10_556 13_566 ?
O3 Pb3 Pb1 48.0(2) . 13_566 ?
O2 Pb3 Pb1 42.38(19) 13_566 13_566 ?
O2 Pb3 Pb1 107.5(2) 6_564 13_566 ?
Na1 Pb3 Pb1 61.34(7) 13_566 13_566 ?
Pb1 Pb3 Pb1 95.92(3) 6_564 13_566 ?
O3 Te1 O3 101.0(5) 4_566 . ?
O3 Te1 O2 91.7(4) 4_566 4_566 ?
O3 Te1 O2 90.7(4) . 4_566 ?
O3 Te1 O2 90.7(4) 4_566 . ?
O3 Te1 O2 91.7(4) . . ?
O2 Te1 O2 176.3(5) 4_566 . ?
O3 Te1 O1 168.2(4) 4_566 9_666 ?
O3 Te1 O1 90.8(4) . 9_666 ?
O2 Te1 O1 88.9(4) 4_566 9_666 ?
O2 Te1 O1 88.2(4) . 9_666 ?
O3 Te1 O1 90.8(4) 4_566 . ?
O3 Te1 O1 168.2(4) . . ?
O2 Te1 O1 88.2(4) 4_566 . ?
O2 Te1 O1 88.9(4) . . ?
O1 Te1 O1 77.4(5) 9_666 . ?
O3 Te1 Te1 129.5(3) 4_566 9_666 ?
O3 Te1 Te1 129.5(3) . 9_666 ?
O2 Te1 Te1 88.2(3) 4_566 9_666 ?
O2 Te1 Te1 88.2(3) . 9_666 ?
O1 Te1 Te1 38.7(3) 9_666 9_666 ?
O1 Te1 Te1 38.7(3) . 9_666 ?
O3 Te1 Na1 137.1(3) 4_566 9_666 ?
O3 Te1 Na1 82.4(3) . 9_666 ?
O2 Te1 Na1 45.4(3) 4_566 9_666 ?
O2 Te1 Na1 132.2(3) . 9_666 ?
O1 Te1 Na1 44.9(3) 9_666 9_666 ?
O1 Te1 Na1 88.5(3) . 9_666 ?
Te1 Te1 Na1 61.90(3) 9_666 9_666 ?
Te1 O1 Te1 102.6(5) . 9_666 ?
Te1 O1 Na1 98.5(4) . . ?
Te1 O1 Na1 98.5(4) 9_666 . ?
Te1 O2 Pb1 113.2(4) . . ?
Te1 O2 Na1 100.5(4) . . ?
Pb1 O2 Na1 92.5(3) . . ?
Te1 O2 Pb3 155.0(4) . 13_566 ?
Pb1 O2 Pb3 91.3(3) . 13_566 ?
Na1 O2 Pb3 82.8(3) . 13_566 ?
Te1 O3 Pb3 123.6(4) . . ?
Te1 O3 Pb2 136.1(4) . . ?
Pb3 O3 Pb2 88.9(3) . . ?
Te1 O3 Pb1 116.1(4) . 13_566 ?
Pb3 O3 Pb1 88.5(3) . 13_566 ?
Pb2 O3 Pb1 90.6(3) . 13_566 ?
Pb2 O4 Pb3 95.8(4) . 3 ?
Pb2 O4 Pb3 95.8(4) . . ?
Pb3 O4 Pb3 168.5(9) 3 . ?
Pb2 O4 Na1 180.0 . 13_566 ?
Pb3 O4 Na1 84.2(4) 3 13_566 ?
Pb3 O4 Na1 84.2(4) . 13_566 ?
Pb2 O4 Pb1 95.5(4) . 13_566 ?
Pb3 O4 Pb1 89.45(8) 3 13_566 ?
Pb3 O4 Pb1 89.45(8) . 13_566 ?
Na1 O4 Pb1 84.5(4) 13_566 13_566 ?
Pb2 O4 Pb1 95.5(4) . 6_564 ?
Pb3 O4 Pb1 89.45(8) 3 6_564 ?
Pb3 O4 Pb1 89.45(8) . 6_564 ?
Na1 O4 Pb1 84.5(4) 13_566 6_564 ?
Pb1 O4 Pb1 169.1(8) 13_566 6_564 ?

loop_
_geom_bond_atom_site_label_1
_geom_bond_atom_site_label_2
_geom_bond_distance
_geom_bond_site_symmetry_2
_geom_bond_publ_flag
Na1 O1 2.396(13) . ?
Na1 O1 2.396(13) 10_557 ?
Na1 O2 2.434(9) 3_656 ?
Na1 O2 2.434(9) . ?
Na1 O2 2.434(9) 10_557 ?
Na1 O2 2.434(9) 12_655 ?
Na1 O4 2.54(2) 13_566 ?
Na1 Pb3 3.281(7) 15_566 ?
Na1 Pb3 3.281(7) 13_566 ?
Na1 Te1 3.360(3) 2_665 ?
Na1 Te1 3.360(3) 9_666 ?
Na1 Te1 3.360(3) 10_557 ?
Pb1 O2 2.354(9) . ?
Pb1 O2 2.354(9) 12_655 ?
Pb1 O3 2.595(9) 8_566 ?
Pb1 O3 2.595(8) 13_566 ?
Pb1 O4 2.6048(19) 13_566 ?
Pb1 Pb3 3.4913(9) 15_566 ?
Pb1 Pb3 3.4913(9) 13_566 ?
Pb1 Pb2 3.6013(10) 13_566 ?
Pb2 O4 2.251(18) . ?
Pb2 O3 2.468(9) . ?
Pb2 O3 2.468(8) 3 ?
Pb2 O3 2.468(9) 10_556 ?
Pb2 O3 2.468(8) 12 ?
Pb2 Pb3 3.4130(12) 3 ?
Pb3 O4 2.350(2) . ?
Pb3 O3 2.404(8) 10_556 ?
Pb3 O3 2.404(8) . ?
Pb3 O2 2.525(8) 13_566 ?
Pb3 O2 2.525(8) 6_564 ?
Te1 O3 1.887(8) 4_566 ?
Te1 O3 1.887(8) . ?
Te1 O2 1.917(8) 4_566 ?
Te1 O2 1.917(8) . ?
Te1 O1 2.029(7) 9_666 ?
Te1 O1 2.029(7) . ?
Te1 Te1 3.1660(19) 9_666 ?
